data_2205069
loop_
_publ_author_name
'Fischer, Andreas'

_publ_section_title
;
 Lithium hydrogen (<i>RS</i>)-phenylsuccinate
;
_journal_issue 2
_journal_name_full 'Acta Crystallographica Section E'
_journal_page_first m320
_journal_page_last m322
_journal_paper_doi 10.1107/S1600536805001017
_journal_volume 61
_journal_year 2005
_chemical_formula_iupac 'Li + , C10 H9 O4 -'
_chemical_formula_moiety 'Li + , C10 H9 O4 -'
_chemical_formula_sum 'C10 H9 Li O4'
_chemical_formula_weight 200.117
_chemical_name_systematic
;
Lithium hydrogen (RS)-phenylsuccinate
;
_space_group_IT_number 14
_symmetry_cell_setting monoclinic
_symmetry_space_group_name_Hall '-P 2ybc'
_symmetry_space_group_name_H-M 'P 1 21/c 1'
_atom_sites_solution_hydrogens difmap
_atom_sites_solution_primary direct
_atom_sites_solution_secondary difmap
_cell_angle_alpha 90.00
_cell_angle_beta 109.96(2)
_cell_angle_gamma 90.00
_cell_formula_units_Z 4
_cell_length_a 14.350(4)
_cell_length_b 5.3060(9)
_cell_length_c 12.672(5)
_cell_measurement_reflns_used 25
_cell_measurement_temperature 200
_cell_measurement_theta_max 15.99
_cell_measurement_theta_min 5.16
_cell_volume 906.9(5)
_computing_cell_refinement 'DIRAX/LSQ (Duisenberg, 1992)'
_computing_data_collection 'COLLECT (Nonius, 1999)'
_computing_data_reduction 'EvalCCD (Duisenberg <i>et al.</i>, 2003)'
_computing_publication_material 'MAXUS (Mackay <i>et al.</i>, 1999)'
_computing_structure_refinement 'SHELXL97 (Sheldrick, 1997)'
_computing_structure_solution 'SHELXS97 (Sheldrick, 1997)'
_diffrn_measured_fraction_theta_full 0.992
_diffrn_measured_fraction_theta_max 0.992
_diffrn_measurement_device 'Nonius KappaCCD area-detector'
_diffrn_measurement_method '\f and \w'
_diffrn_radiation_source 'fine-focus sealed tube'
_diffrn_radiation_type MoK\a
_diffrn_reflns_av_R_equivalents 0.0863
_diffrn_reflns_av_sigmaI/netI 0.0615
_diffrn_reflns_limit_h_max 16
_diffrn_reflns_limit_h_min -16
_diffrn_reflns_limit_k_max 6
_diffrn_reflns_limit_k_min -4
_diffrn_reflns_limit_l_max 14
_diffrn_reflns_limit_l_min -14
_diffrn_reflns_number 6944
_diffrn_reflns_theta_full 24.71
_diffrn_reflns_theta_max 24.72
_diffrn_reflns_theta_min 4.53
_exptl_absorpt_coefficient_mu 0.112
_exptl_absorpt_correction_type none
_exptl_crystal_colour colourless
_exptl_crystal_density_diffrn 1.466
_exptl_crystal_density_method 'not measured'
_exptl_crystal_description irregular
_exptl_crystal_F_000 416
_exptl_crystal_size_max 0.20
_exptl_crystal_size_mid 0.10
_exptl_crystal_size_min 0.05
_refine_diff_density_max 0.261
_refine_diff_density_min -0.247
_refine_ls_extinction_method none
_refine_ls_goodness_of_fit_ref 1.067
_refine_ls_hydrogen_treatment constr
_refine_ls_matrix_type full
_refine_ls_number_parameters 145
_refine_ls_number_reflns 1533
_refine_ls_number_restraints 0
_refine_ls_restrained_S_all 1.067
_refine_ls_R_factor_all 0.0765
_refine_ls_R_factor_gt 0.0500
_refine_ls_shift/su_max 0.000
_refine_ls_shift/su_mean 0.000
_refine_ls_structure_factor_coef Fsqd
_refine_ls_weighting_details 'calc w = 1/[\s^2^(Fo^2^)+(0.0488P)^2^+0.5204P] where P = (Fo^2^+2Fc^2^)/3'
_refine_ls_weighting_scheme calc
_refine_ls_wR_factor_gt 0.1142
_refine_ls_wR_factor_ref 0.1300
_reflns_number_gt 1130
_reflns_number_total 1533
_reflns_threshold_expression I>2\s(I)
_cod_data_source_file hb6138.cif
_cod_data_source_block I
_cod_depositor_comments
;
The following automatic conversions were performed:
'_symmetry_cell_setting' value 'Monoclinic' changed to 'monoclinic'
according to '/home/saulius/struct/CIF-dictionaries/cif_core.dic'
dictionary named 'cif_core.dic' version 2.4.1 from 2010-06-29.

Automatic conversion script
Id: cif_fix_enum 1527 2010-12-29 10:47:43Z saulius 

The following automatic conversions were performed:

'_symmetry_cell_setting' value 'Monoclinic' changed to 'monoclinic'
according to /home/saulius/struct/CIF-dictionaries/cif_core.dic
dictionary named 'cif_core.dic' version 2.4.1 from 2010-06-29.

Automatic conversion script
Id: cif_fix_values 1715 2011-07-08 13:25:40Z adriana 
;
_cod_original_sg_symbol_H-M 'P 21/c'
_cod_database_code 2205069
_cod_database_fobs_code 2205069

loop_
_symmetry_equiv_pos_as_xyz
'x, y, z'
'-x, y+1/2, -z+1/2'
'-x, -y, -z'
'x, -y-1/2, z-1/2'

loop_
_atom_site_label
_atom_site_fract_x
_atom_site_fract_y
_atom_site_fract_z
_atom_site_U_iso_or_equiv
_atom_site_adp_type
_atom_site_calc_flag
_atom_site_refinement_flags
_atom_site_occupancy
_atom_site_type_symbol
C1 0.88212(17) -0.1731(5) 0.36512(19) 0.0230(5) Uani d . 1 C
C2 0.78350(16) -0.2263(5) 0.2719(2) 0.0255(6) Uani d . 1 C
C3 0.78476(17) -0.4664(5) 0.2077(2) 0.0293(6) Uani d . 1 C
C4 0.8533(2) -0.4553(5) 0.1429(2) 0.0342(6) Uani d . 1 C
C5 0.70464(17) -0.2334(5) 0.3271(2) 0.0286(6) Uani d . 1 C
C6 0.63121(18) -0.0515(6) 0.3024(2) 0.0372(7) Uani d . 1 C
C7 0.5609(2) -0.0547(6) 0.3549(3) 0.0482(8) Uani d . 1 C
C8 0.5639(2) -0.2374(7) 0.4324(3) 0.0487(9) Uani d . 1 C
C9 0.6366(2) -0.4205(6) 0.4580(2) 0.0454(8) Uani d . 1 C
C10 0.70616(19) -0.4176(6) 0.4045(2) 0.0370(7) Uani d . 1 C
Li 0.9935(3) 0.3086(9) 0.4232(3) 0.0299(10) Uani d . 1 Li
O1 0.89720(12) 0.0530(3) 0.39444(14) 0.0297(5) Uani d . 1 O
O2 0.93943(12) -0.3503(3) 0.41067(13) 0.0277(4) Uani d . 1 O
O3 0.90745(13) -0.2800(4) 0.14312(14) 0.0350(5) Uani d . 1 O
O4A 0.8770(7) -0.6915(18) 0.1205(9) 0.060(3) Uani d P 0.35 O
O4B 0.8348(3) -0.6400(10) 0.0683(3) 0.0424(11) Uani d P 0.65 O
H2 0.7668 -0.0822 0.2170 0.031 Uiso d R 1 H
H3A 0.8037 -0.6137 0.2630 0.035 Uiso d R 1 H
H3B 0.7195 -0.5084 0.1545 0.035 Uiso d R 1 H
H6 0.6366 0.0792 0.2359 0.045 Uiso d R 1 H
H7 0.5091 0.0761 0.3378 0.058 Uiso d R 1 H
H8 0.5179 -0.2335 0.4642 0.058 Uiso d R 1 H
H9 0.6367 -0.5505 0.5205 0.054 Uiso d R 1 H
H10 0.7551 -0.5579 0.4219 0.044 Uiso d R 1 H
H4A 0.9296 -0.7801 0.1030 0.072 Uiso d PR 0.35 H
H4B 0.8815 -0.6089 0.0319 0.051 Uiso d PR 0.65 H

loop_
_atom_site_aniso_label
_atom_site_aniso_U_11
_atom_site_aniso_U_22
_atom_site_aniso_U_33
_atom_site_aniso_U_12
_atom_site_aniso_U_13
_atom_site_aniso_U_23
C1 0.0246(12) 0.0233(14) 0.0239(12) -0.0009(11) 0.0121(10) 0.0008(11)
C2 0.0225(12) 0.0247(15) 0.0283(12) 0.0005(10) 0.0074(10) 0.0006(11)
C3 0.0280(12) 0.0320(16) 0.0270(13) -0.0039(11) 0.0081(10) -0.0014(11)
C4 0.0414(15) 0.0299(16) 0.0342(15) -0.0057(14) 0.0167(12) -0.0062(13)
C5 0.0235(12) 0.0296(16) 0.0306(13) -0.0048(11) 0.0066(10) -0.0072(12)
C6 0.0310(13) 0.0333(17) 0.0490(17) 0.0008(13) 0.0158(12) -0.0057(14)
C7 0.0360(16) 0.041(2) 0.073(2) 0.0045(14) 0.0257(15) -0.0109(17)
C8 0.0377(16) 0.060(2) 0.0593(19) -0.0127(16) 0.0300(15) -0.0209(18)
C9 0.0412(16) 0.056(2) 0.0432(17) -0.0129(16) 0.0202(14) -0.0048(15)
C10 0.0302(13) 0.0388(18) 0.0430(15) -0.0011(13) 0.0141(12) -0.0022(14)
Li 0.027(2) 0.031(3) 0.030(2) 0.0022(18) 0.0086(16) 0.0016(19)
O1 0.0325(9) 0.0227(10) 0.0338(10) -0.0019(8) 0.0111(7) -0.0017(8)
O2 0.0297(9) 0.0233(10) 0.0282(9) 0.0042(8) 0.0073(7) 0.0005(8)
O3 0.0385(10) 0.0336(12) 0.0373(11) -0.0081(9) 0.0188(8) -0.0046(9)
O4A 0.066(6) 0.030(5) 0.110(8) -0.010(4) 0.064(6) -0.026(6)
O4B 0.059(3) 0.035(3) 0.043(2) -0.015(2) 0.0300(19) -0.0126(19)

loop_
_atom_type_symbol
_atom_type_description
_atom_type_scat_dispersion_real
_atom_type_scat_dispersion_imag
_atom_type_scat_source
C C 0.0033 0.0016 'International Tables Vol C Tables 4.2.6.8 and 6.1.1.4'
H H 0.0000 0.0000 'International Tables Vol C Tables 4.2.6.8 and 6.1.1.4'
Li Li -0.0003 0.0001 'International Tables Vol C Tables 4.2.6.8 and 6.1.1.4'
O O 0.0106 0.0060 'International Tables Vol C Tables 4.2.6.8 and 6.1.1.4'

loop_
_diffrn_radiation_wavelength
0.71073

loop_
_geom_angle_atom_site_label_1
_geom_angle_atom_site_label_2
_geom_angle_atom_site_label_3
_geom_angle_site_symmetry_1
_geom_angle_site_symmetry_3
_geom_angle
_geom_angle_publ_flag
O2 C1 O1 . . 124.2(2) ?
O2 C1 C2 . . 120.4(2) ?
O1 C1 C2 . . 115.2(2) ?
C3 C2 C5 . . 111.9(2) ?
C3 C2 C1 . . 113.1(2) ?
C5 C2 C1 . . 106.73(19) ?
C4 C3 C2 . . 113.3(2) ?
O3 C4 O4B . . 122.8(3) ?
O3 C4 O4A . . 120.3(5) ?
O4B C4 O4A . . 33.8(4) ?
O3 C4 C3 . . 125.2(2) ?
O4B C4 C3 . . 110.9(3) ?
O4A C4 C3 . . 109.9(5) ?
C10 C5 C6 . . 118.7(2) ?
C10 C5 C2 . . 120.7(2) ?
C6 C5 C2 . . 120.5(2) ?
C5 C6 C7 . . 120.4(3) ?
C8 C7 C6 . . 120.2(3) ?
C7 C8 C9 . . 120.2(3) ?
C8 C9 C10 . . 119.4(3) ?
C5 C10 C9 . . 121.1(3) ?
O1 Li O3 . 2_755 109.9(2) y
O1 Li O2 . 1_565 114.0(2) y
O3 Li O2 2_755 1_565 121.2(2) y
O1 Li O2 . 3_756 109.9(2) y
O3 Li O2 2_755 3_756 108.7(2) y
O2 Li O2 1_565 3_756 91.01(19) y
O1 Li Li . 3_766 122.2(3) ?
O3 Li Li 2_755 3_766 126.7(3) ?
O2 Li Li 1_565 3_766 46.27(14) ?
O2 Li Li 3_756 3_766 44.73(12) ?
C1 O1 Li . . 142.1(2) ?
C1 O2 Li . 1_545 155.8(2) ?
C1 O2 Li . 3_756 113.90(19) ?
Li O2 Li 1_545 3_756 88.99(19) y
C4 O3 Li . 2_745 138.5(2) ?
C3 C2 H2 . . 108.1 ?
C5 C2 H2 . . 107.4 ?
C1 C2 H2 . . 109.4 ?
C4 C3 H3A . . 109.8 ?
C2 C3 H3A . . 108.9 ?
C4 C3 H3B . . 106.7 ?
C2 C3 H3B . . 112.3 ?
H3A C3 H3B . . 105.5 ?
C5 C6 H6 . . 111.2 ?
C7 C6 H6 . . 128.3 ?
C8 C7 H7 . . 119.5 ?
C6 C7 H7 . . 120.3 ?
C7 C8 H8 . . 117.7 ?
C9 C8 H8 . . 122.1 ?
C8 C9 H9 . . 116.5 ?
C10 C9 H9 . . 124.1 ?
C5 C10 H10 . . 121.7 ?
C9 C10 H10 . . 117.1 ?
O4B O4A H4A . . 114.4 ?
C4 O4A H4A . . 139.6 ?
C4 O4B H4A . . 102.7 ?

loop_
_geom_bond_atom_site_label_1
_geom_bond_atom_site_label_2
_geom_bond_site_symmetry_2
_geom_bond_distance
_geom_bond_publ_flag
C1 O2 . 1.253(3) ?
C1 O1 . 1.253(3) ?
C1 C2 . 1.528(3) ?
C2 C3 . 1.515(4) ?
C2 C5 . 1.520(3) ?
C3 C4 . 1.482(3) ?
C4 O3 . 1.211(3) ?
C4 O4B . 1.324(5) ?
C4 O4A . 1.354(10) ?
C5 C10 . 1.380(4) ?
C5 C6 . 1.384(4) ?
C6 C7 . 1.386(4) ?
C7 C8 . 1.370(4) ?
C8 C9 . 1.380(4) ?
C9 C10 . 1.385(4) ?
Li O1 . 1.881(5) y
Li O3 2_755 1.940(4) y
Li O2 1_565 1.954(5) y
Li O2 3_756 2.006(4) y
Li Li 3_766 2.776(9) y
O4A O4B . 0.778(9) ?
C2 H2 . 1.0060 ?
C3 H3A . 1.0226 ?
C3 H3B . 0.9747 ?
C6 H6 . 1.1141 ?
C7 H7 . 0.9857 ?
C8 H8 . 0.8826 ?
C9 H9 . 1.0500 ?
C10 H10 . 0.9949 ?
O4A H4A . 0.9773 ?
O4B H4B . 0.949 ?

loop_
_geom_hbond_atom_site_label_D
_geom_hbond_atom_site_label_H
_geom_hbond_atom_site_label_A
_geom_hbond_site_symmetry_A
_geom_hbond_distance_DH
_geom_hbond_distance_HA
_geom_hbond_distance_DA
_geom_hbond_angle_DHA
_geom_hbond_publ_flag
O4a H4a O2 2_745 0.98 1.98 2.918(4) 160 y
O4b H4b O1 4_555 0.95 1.86 2.686(4) 145 y
